data_1563687
loop_
_publ_author_name
'Enterkin, James A.'
'Maggard, Paul A.'
'Ishiwata, Shintaro'
'Marks, Laurence D.'
'Poeppelmeier, Kenneth R.'
'Azuma, Masaki'
'Takano, Mikio'

_publ_section_title
;
 Single crystal growth and structure of La4Cu3MoO12
;
_journal_issue 3
_journal_name_full 'Journal of Solid State Chemistry'
_journal_page_first 551
_journal_page_last 556
_journal_paper_doi 10.1016/j.jssc.2009.11.019
_journal_volume 183
_journal_year 2010
_chemical_formula_sum 'Cu3 La4 Mo O12'
_chemical_formula_weight 1034.20
_space_group_IT_number 6
_space_group_name_Hall 'P -2y'
_space_group_name_H-M_alt 'P 1 m 1'
_symmetry_cell_setting monoclinic
_symmetry_space_group_name_H-M 'P 1 m 1'
_atom_sites_solution_primary direct
_atom_sites_solution_secondary difmap
_audit_creation_method SHELXL-97
_cell_angle_alpha 90.00
_cell_angle_beta 90.0160(10)
_cell_angle_gamma 90.00
_cell_formula_units_Z 2
_cell_length_a 6.8560(6)
_cell_length_b 10.9802(10)
_cell_length_c 7.9147(7)
_cell_measurement_temperature 153(2)
_cell_volume 595.82(9)
_computing_cell_refinement 'Bruker SMART'
_computing_data_collection 'Bruker SMART'
_computing_data_reduction 'Bruker SAINT'
_computing_molecular_graphics 'Bruker SHELXTL'
_computing_publication_material 'Bruker SHELXTL'
_computing_structure_refinement 'SHELXL-97 (Sheldrick, 1997)'
_computing_structure_solution 'SHELXS-97 (Sheldrick, 1990)'
_diffrn_ambient_temperature 153(2)
_diffrn_measured_fraction_theta_full 0.948
_diffrn_measured_fraction_theta_max 0.948
_diffrn_measurement_device_type 'CCD area detector'
_diffrn_measurement_method 'phi and omega scans'
_diffrn_radiation_monochromator graphite
_diffrn_radiation_source 'fine-focus sealed tube'
_diffrn_radiation_type MoK\a
_diffrn_radiation_wavelength 0.71073
_diffrn_reflns_av_R_equivalents 0.0668
_diffrn_reflns_av_sigmaI/netI 0.0423
_diffrn_reflns_limit_h_max 9
_diffrn_reflns_limit_h_min -9
_diffrn_reflns_limit_k_max 14
_diffrn_reflns_limit_k_min -14
_diffrn_reflns_limit_l_max 10
_diffrn_reflns_limit_l_min -10
_diffrn_reflns_number 5456
_diffrn_reflns_theta_full 28.67
_diffrn_reflns_theta_max 28.67
_diffrn_reflns_theta_min 1.85
_exptl_absorpt_coefficient_mu 20.318
_exptl_absorpt_correction_T_max 0.4984
_exptl_absorpt_correction_T_min 0.1241
_exptl_absorpt_correction_type integration
_exptl_crystal_colour red
_exptl_crystal_density_diffrn 5.765
_exptl_crystal_density_method 'not measured'
_exptl_crystal_description plate
_exptl_crystal_F_000 906
_exptl_crystal_size_max 0.118
_exptl_crystal_size_mid 0.116
_exptl_crystal_size_min 0.034
_refine_diff_density_max 5.002
_refine_diff_density_min -3.499
_refine_diff_density_rms 0.706
_refine_ls_abs_structure_details 'Flack H D (1983), Acta Cryst. A39, 876-881'
_refine_ls_abs_structure_Flack 0.45(5)
_refine_ls_extinction_coef 0.0039(4)
_refine_ls_extinction_expression Fc^*^=kFc[1+0.001xFc^2^\l^3^/sin(2\q)]^-1/4^
_refine_ls_extinction_method SHELXL
_refine_ls_goodness_of_fit_ref 1.107
_refine_ls_matrix_type full
_refine_ls_number_parameters 152
_refine_ls_number_reflns 2865
_refine_ls_number_restraints 2
_refine_ls_restrained_S_all 1.106
_refine_ls_R_factor_all 0.0514
_refine_ls_R_factor_gt 0.0448
_refine_ls_shift/su_max 1.073
_refine_ls_shift/su_mean 0.013
_refine_ls_structure_factor_coef Fsqd
_refine_ls_weighting_details 'calc w=1/[\s^2^(Fo^2^)+(0.1017P)^2^+3.4860P] where P=(Fo^2^+2Fc^2^)/3'
_refine_ls_weighting_scheme calc
_refine_ls_wR_factor_gt 0.1424
_refine_ls_wR_factor_ref 0.1583
_reflns_number_gt 2466
_reflns_number_total 2865
_reflns_threshold_expression >2sigma(I)
_cod_data_source_file JSSC-2010-183-551.cif
_cod_data_source_block 2
_cod_depositor_comments
;
The following automatic conversions were performed:

data item '_symmetry_cell_setting' value 'Monoclinic' was changed to
'monoclinic' in accordance with the built-in table derived from the
CIF Core dictionary named 'cif_core.dic' version 2.4.5 last updated
on 2014-11-21.

Automatic conversion script
Id: cif_fix_values 8369 2020-08-20 11:38:08Z andrius 
;
_cod_original_sg_symbol_H-M Pm
_cod_database_code 1563687

loop_
_symmetry_equiv_pos_as_xyz
'x, y, z'
'x, -y, z'

loop_
_atom_site_label
_atom_site_type_symbol
_atom_site_fract_x
_atom_site_fract_y
_atom_site_fract_z
_atom_site_U_iso_or_equiv
_atom_site_adp_type
_atom_site_occupancy
_atom_site_symmetry_multiplicity
_atom_site_calc_flag
_atom_site_refinement_flags
_atom_site_disorder_assembly
_atom_site_disorder_group
Mo2A Mo 0.5913(17) 0.5000 0.1251(16) 0.025(2) Uani 0.427(12) 2 d SP . 1
Cu4A Cu 0.5512(17) 0.5000 0.6253(18) 0.000(2) Uiso 0.427(12) 2 d SP . 1
Cu5A Cu 0.1069(15) 0.5000 0.8440(16) 0.025(2) Uiso 0.427(12) 2 d SP . 1
Cu6A Cu 0.1220(15) 0.5000 0.3943(15) 0.022(2) Uiso 0.427(12) 2 d SP . 1
O13A O 0.256(7) 0.5000 0.629(6) 0.014(11) Uiso 0.427(12) 2 d SP . 1
O14A O 0.303(5) 0.5000 0.122(4) 0.000(7) Uiso 0.427(12) 2 d SP . 1
O15A O 0.732(4) 0.5000 0.921(4) 0.001(5) Uiso 0.427(12) 2 d SP . 1
O16A O 0.715(5) 0.5000 0.323(4) 0.010(6) Uiso 0.427(12) 2 d SP . 1
Mo2B Mo 0.5897(14) 0.5000 0.6168(13) 0.0148(14) Uani 0.573(12) 2 d SP . 2
Cu4B Cu 0.5480(13) 0.5000 0.1211(14) 0.0000(14) Uiso 0.573(12) 2 d SP . 2
Cu5B Cu 0.1164(12) 0.5000 0.3409(13) 0.0204(15) Uiso 0.573(12) 2 d SP . 2
Cu6B Cu 0.1110(12) 0.5000 0.8983(12) 0.0148(14) Uiso 0.573(12) 2 d SP . 2
O13B O 0.250(5) 0.5000 0.113(4) 0.013(8) Uiso 0.573(12) 2 d SP . 2
O14B O 0.306(5) 0.5000 0.619(4) 0.006(6) Uiso 0.573(12) 2 d SP . 2
O15B O 0.725(3) 0.5000 0.419(3) 0.001(4) Uiso 0.573(12) 2 d SP . 2
O16B O 0.720(3) 0.5000 0.815(3) 0.006(5) Uiso 0.573(12) 2 d SP . 2
La1 La 0.25064(17) 0.74998(6) 0.11452(13) 0.0065(4) Uani 1 1 d . . .
La2 La 0.24841(16) 0.75036(6) 0.62688(13) 0.0066(4) Uani 1 1 d . . .
La3 La 0.76687(13) 0.74836(6) 0.36988(16) 0.0067(4) Uani 1 1 d . . .
La4 La 0.75349(15) 0.75127(6) 0.87158(18) 0.0061(3) Uani 1 1 d . . .
Mo1 Mo 0.4196(9) 1.0000 0.3710(9) 0.0040(3) Uani 1 2 d S . .
Cu1 Cu 0.4712(9) 1.0000 0.8708(9) 0.0142(6) Uiso 1 2 d S . .
Cu2 Cu 0.8957(9) 1.0000 0.0870(9) 0.0029(5) Uiso 1 2 d S . .
Cu3 Cu 0.8940(9) 1.0000 0.6543(9) 0.0028(5) Uiso 1 2 d S . .
O1 O 0.4183(18) 0.8263(7) 0.3709(19) 0.0096(18) Uiso 1 1 d . . .
O2 O 0.4109(18) 0.8363(7) 0.8690(18) 0.0081(17) Uiso 1 1 d . . .
O3 O 0.9157(18) 0.8342(8) 0.1192(18) 0.009(2) Uiso 1 1 d . . .
O4 O 0.9157(19) 0.8328(9) 0.6195(19) 0.012(2) Uiso 1 1 d . . .
O5 O 0.0796(16) 0.6647(7) 0.8703(17) 0.0070(19) Uiso 1 1 d . . .
O6 O 0.5831(17) 0.6708(7) 0.6203(16) 0.0059(18) Uiso 1 1 d . . .
O7 O 0.5820(17) 0.6698(7) 0.1233(16) 0.0076(18) Uiso 1 1 d . . .
O8 O 0.0836(16) 0.6642(7) 0.3708(16) 0.0044(18) Uiso 1 1 d . . .
O9 O 0.763(2) 1.0000 0.867(2) 0.009(3) Uiso 1 2 d S . .
O10 O 0.681(2) 1.0000 0.3688(19) 0.007(3) Uiso 1 2 d S . .
O11 O 0.292(2) 1.0000 0.5700(18) 0.010(3) Uiso 1 2 d S . .
O12 O 0.289(2) 1.0000 0.1727(17) 0.007(2) Uiso 1 2 d S . .

loop_
_atom_site_aniso_label
_atom_site_aniso_U_11
_atom_site_aniso_U_22
_atom_site_aniso_U_33
_atom_site_aniso_U_23
_atom_site_aniso_U_13
_atom_site_aniso_U_12
Mo2A 0.021(5) 0.023(3) 0.031(3) 0.000 -0.007(4) 0.000
Mo2B 0.013(3) 0.0165(19) 0.015(2) 0.000 0.010(2) 0.000
La1 0.0078(7) 0.0083(4) 0.0034(8) 0.0004(2) -0.0004(6) -0.0003(3)
La2 0.0077(9) 0.0088(4) 0.0034(9) 0.0001(3) 0.0001(6) -0.0003(3)
La3 0.0059(11) 0.0096(5) 0.0047(4) -0.0003(3) 0.0004(7) 0.0001(3)
La4 0.0046(6) 0.0076(4) 0.0060(4) -0.0002(3) 0.0001(4) 0.0004(3)
Mo1 0.0021(7) 0.0051(5) 0.0048(5) 0.000 0.0011(7) 0.000

loop_
_atom_type_symbol
_atom_type_description
_atom_type_scat_dispersion_real
_atom_type_scat_dispersion_imag
_atom_type_scat_source
O O 0.0106 0.0060 'International Tables Vol C Tables 4.2.6.8 and 6.1.1.4'
Cu Cu 0.3201 1.2651 'International Tables Vol C Tables 4.2.6.8 and 6.1.1.4'
Mo Mo -1.6832 0.6857 'International Tables Vol C Tables 4.2.6.8 and 6.1.1.4'
La La -0.2871 2.4523 'International Tables Vol C Tables 4.2.6.8 and 6.1.1.4'

loop_
_geom_angle_atom_site_label_1
_geom_angle_atom_site_label_2
_geom_angle_atom_site_label_3
_geom_angle
_geom_angle_site_symmetry_1
_geom_angle_site_symmetry_3
O16A Mo2A O7 91.3(5) . .
O16A Mo2A O7 91.3(5) . 2_565
O7 Mo2A O7 176.0(9) . 2_565
O16A Mo2A O15A 120.8(14) . 1_554
O7 Mo2A O15A 90.6(5) . 1_554
O7 Mo2A O15A 90.6(5) 2_565 1_554
O16A Mo2A O14A 119.1(15) . .
O7 Mo2A O14A 88.0(4) . .
O7 Mo2A O14A 88.0(4) 2_565 .
O15A Mo2A O14A 120.1(15) 1_554 .
O16A Mo2A La3 50.17(16) . 2_565
O7 Mo2A La3 141.5(6) . 2_565
O7 Mo2A La3 41.3(4) 2_565 2_565
O15A Mo2A La3 107.2(6) 1_554 2_565
O14A Mo2A La3 110.1(6) . 2_565
O16A Mo2A La3 50.17(16) . .
O7 Mo2A La3 41.3(4) . .
O7 Mo2A La3 141.5(6) 2_565 .
O15A Mo2A La3 107.2(6) 1_554 .
O14A Mo2A La3 110.1(6) . .
La3 Mo2A La3 100.2(3) 2_565 .
O16A Mo2A La4 110.1(6) . 2_564
O7 Mo2A La4 140.8(6) . 2_564
O7 Mo2A La4 40.4(4) 2_565 2_564
O15A Mo2A La4 50.28(17) 1_554 2_564
O14A Mo2A La4 107.7(6) . 2_564
La3 Mo2A La4 67.04(9) 2_565 2_564
La3 Mo2A La4 142.1(4) . 2_564
O16A Mo2A La4 110.1(6) . 1_554
O7 Mo2A La4 40.4(4) . 1_554
O7 Mo2A La4 140.8(6) 2_565 1_554
O15A Mo2A La4 50.28(17) 1_554 1_554
O14A Mo2A La4 107.7(6) . 1_554
La3 Mo2A La4 142.1(4) 2_565 1_554
La3 Mo2A La4 67.04(9) . 1_554
La4 Mo2A La4 100.5(3) 2_564 1_554
O16A Mo2A La1 109.2(6) . .
O7 Mo2A La1 38.4(4) . .
O7 Mo2A La1 137.6(5) 2_565 .
O15A Mo2A La1 108.1(6) 1_554 .
O14A Mo2A La1 49.61(15) . .
La3 Mo2A La1 144.7(4) 2_565 .
La3 Mo2A La1 69.38(9) . .
La4 Mo2A La1 140.7(4) 2_564 .
La4 Mo2A La1 66.58(9) 1_554 .
O16A Mo2A La1 109.2(6) . 2_565
O7 Mo2A La1 137.6(5) . 2_565
O7 Mo2A La1 38.4(4) 2_565 2_565
O15A Mo2A La1 108.1(6) 1_554 2_565
O14A Mo2A La1 49.61(15) . 2_565
La3 Mo2A La1 69.38(9) 2_565 2_565
La3 Mo2A La1 144.7(4) . 2_565
La4 Mo2A La1 66.58(9) 2_564 2_565
La4 Mo2A La1 140.7(4) 1_554 2_565
La1 Mo2A La1 99.2(3) . 2_565
O6 Cu4A O6 166.5(9) 2_565 .
O6 Cu4A O13A 96.7(5) 2_565 .
O6 Cu4A O13A 96.7(5) . .
O6 Cu4A La2 149.6(6) 2_565 .
O6 Cu4A La2 43.7(4) . .
O13A Cu4A La2 52.94(17) . .
O6 Cu4A La2 43.7(4) 2_565 2_565
O6 Cu4A La2 149.6(6) . 2_565
O13A Cu4A La2 52.94(16) . 2_565
La2 Cu4A La2 105.9(3) . 2_565
O5 Cu5A O5 162.4(10) 2_565 .
O5 Cu5A O13A 98.6(5) 2_565 .
O5 Cu5A O13A 98.6(5) . .
O5 Cu5A La2 152.8(6) 2_565 .
O5 Cu5A La2 44.3(4) . .
O13A Cu5A La2 54.34(18) . .
O5 Cu5A La2 44.3(4) 2_565 2_565
O5 Cu5A La2 152.8(6) . 2_565
O13A Cu5A La2 54.34(18) . 2_565
La2 Cu5A La2 108.6(4) . 2_565
O5 Cu5A La1 135.3(6) 2_565 1_556
O5 Cu5A La1 37.9(4) . 1_556
O13A Cu5A La1 111.6(9) . 1_556
La2 Cu5A La1 66.80(7) . 1_556
La2 Cu5A La1 147.0(3) 2_565 1_556
O5 Cu5A La1 37.9(4) 2_565 2_566
O5 Cu5A La1 135.3(6) . 2_566
O13A Cu5A La1 111.6(9) . 2_566
La2 Cu5A La1 147.0(3) . 2_566
La2 Cu5A La1 66.80(7) 2_565 2_566
La1 Cu5A La1 98.7(3) 1_556 2_566
O8 Cu6A O8 159.7(9) 2_565 .
O8 Cu6A O13A 98.9(5) 2_565 .
O8 Cu6A O13A 98.9(5) . .
O8 Cu6A La2 151.9(6) 2_565 .
O8 Cu6A La2 45.6(4) . .
O13A Cu6A La2 53.50(17) . .
O8 Cu6A La2 45.6(4) 2_565 2_565
O8 Cu6A La2 151.9(6) . 2_565
O13A Cu6A La2 53.50(17) . 2_565
La2 Cu6A La2 107.0(3) . 2_565
O8 Cu6A La1 135.8(6) 2_565 .
O8 Cu6A La1 39.6(4) . .
O13A Cu6A La1 116.0(7) . .
La2 Cu6A La1 70.09(7) . .
La2 Cu6A La1 150.8(3) 2_565 .
O8 Cu6A La1 39.6(4) 2_565 2_565
O8 Cu6A La1 135.8(6) . 2_565
O13A Cu6A La1 116.0(7) . 2_565
La2 Cu6A La1 150.8(3) . 2_565
La2 Cu6A La1 70.09(7) 2_565 2_565
La1 Cu6A La1 98.1(3) . 2_565
Cu5A O13A Cu4A 122(3) . .
Cu5A O13A Cu6A 123(2) . .
Cu4A O13A Cu6A 115(2) . .
Cu5A O13A La2 89.7(10) . .
Cu4A O13A La2 91.0(10) . .
Cu6A O13A La2 89.3(11) . .
Cu5A O13A La2 89.7(10) . 2_565
Cu4A O13A La2 91.0(10) . 2_565
Cu6A O13A La2 89.3(11) . 2_565
La2 O13A La2 178(2) . 2_565
Mo2A O14A La1 97.5(7) . .
Mo2A O14A La1 97.5(7) . 2_565
La1 O14A La1 164.9(15) . 2_565
Mo2A O15A La4 98.4(6) 1_556 .
Mo2A O15A La4 98.4(6) 1_556 2_565
La4 O15A La4 162.9(12) . 2_565
Mo2A O16A La3 100.2(7) . .
Mo2A O16A La3 100.2(7) . 2_565
La3 O16A La3 158.8(14) . 2_565
O16B Mo2B O15B 119.7(10) . .
O16B Mo2B O6 89.9(4) . 2_565
O15B Mo2B O6 91.5(4) . 2_565
O16B Mo2B O6 89.9(4) . .
O15B Mo2B O6 91.5(4) . .
O6 Mo2B O6 176.7(8) 2_565 .
O16B Mo2B O14B 119.1(13) . .
O15B Mo2B O14B 121.2(12) . .
O6 Mo2B O14B 88.6(4) 2_565 .
O6 Mo2B O14B 88.6(4) . .
O16B Mo2B La3 107.9(5) . .
O15B Mo2B La3 49.86(13) . .
O6 Mo2B La3 141.3(5) 2_565 .
O6 Mo2B La3 41.6(4) . .
O14B Mo2B La3 110.3(6) . .
O16B Mo2B La3 107.9(5) . 2_565
O15B Mo2B La3 49.85(13) . 2_565
O6 Mo2B La3 41.6(4) 2_565 2_565
O6 Mo2B La3 141.3(5) . 2_565
O14B Mo2B La3 110.3(6) . 2_565
La3 Mo2B La3 99.7(3) . 2_565
O16B Mo2B La4 50.09(14) . 2_565
O15B Mo2B La4 108.9(4) . 2_565
O6 Mo2B La4 39.9(3) 2_565 2_565
O6 Mo2B La4 140.0(5) . 2_565
O14B Mo2B La4 107.8(6) . 2_565
La3 Mo2B La4 141.9(3) . 2_565
La3 Mo2B La4 67.33(7) 2_565 2_565
O16B Mo2B La4 50.09(13) . .
O15B Mo2B La4 108.9(4) . .
O6 Mo2B La4 140.0(5) 2_565 .
O6 Mo2B La4 39.9(3) . .
O14B Mo2B La4 107.8(6) . .
La3 Mo2B La4 67.33(7) . .
La3 Mo2B La4 141.9(3) 2_565 .
La4 Mo2B La4 100.2(3) 2_565 .
O16B Mo2B La2 107.6(5) . .
O15B Mo2B La2 110.4(4) . .
O6 Mo2B La2 138.2(5) 2_565 .
O6 Mo2B La2 39.0(3) . .
O14B Mo2B La2 49.59(12) . .
La3 Mo2B La2 69.57(7) . .
La3 Mo2B La2 144.6(3) 2_565 .
La4 Mo2B La2 140.7(3) 2_565 .
La4 Mo2B La2 66.78(7) . .
O16B Mo2B La2 107.6(5) . 2_565
O15B Mo2B La2 110.4(4) . 2_565
O6 Mo2B La2 39.0(3) 2_565 2_565
O6 Mo2B La2 138.2(5) . 2_565
O14B Mo2B La2 49.60(12) . 2_565
La3 Mo2B La2 144.6(3) . 2_565
La3 Mo2B La2 69.57(7) 2_565 2_565
La4 Mo2B La2 66.78(7) 2_565 2_565
La4 Mo2B La2 140.7(3) . 2_565
La2 Mo2B La2 99.2(2) . 2_565
O7 Cu4B O7 165.7(8) . 2_565
O7 Cu4B O13B 97.1(4) . .
O7 Cu4B O13B 97.1(4) 2_565 .
O7 Cu4B La1 43.7(4) . .
O7 Cu4B La1 150.5(5) 2_565 .
O13B Cu4B La1 53.39(13) . .
O7 Cu4B La1 150.5(5) . 2_565
O7 Cu4B La1 43.7(4) 2_565 2_565
O13B Cu4B La1 53.39(13) . 2_565
La1 Cu4B La1 106.8(3) . 2_565
O8 Cu5B O8 159.5(9) 2_565 .
O8 Cu5B O13B 99.8(5) 2_565 .
O8 Cu5B O13B 99.8(5) . .
O8 Cu5B La1 153.4(5) 2_565 .
O8 Cu5B La1 46.2(4) . .
O13B Cu5B La1 53.73(15) . .
O8 Cu5B La1 46.2(4) 2_565 2_565
O8 Cu5B La1 153.4(5) . 2_565
O13B Cu5B La1 53.73(15) . 2_565
La1 Cu5B La1 107.5(3) . 2_565
O8 Cu5B La3 34.2(3) 2_565 2_465
O8 Cu5B La3 130.4(4) . 2_465
O13B Cu5B La3 110.8(6) . 2_465
La1 Cu5B La3 144.7(3) . 2_465
La1 Cu5B La3 66.86(7) 2_565 2_465
O8 Cu5B La3 130.4(4) 2_565 1_455
O8 Cu5B La3 34.2(3) . 1_455
O13B Cu5B La3 110.8(6) . 1_455
La1 Cu5B La3 66.86(7) . 1_455
La1 Cu5B La3 144.7(3) 2_565 1_455
La3 Cu5B La3 97.1(2) 2_465 1_455
O5 Cu6B O5 160.6(8) 2_565 .
O5 Cu6B O13B 99.4(4) 2_565 1_556
O5 Cu6B O13B 99.4(4) . 1_556
O5 Cu6B La1 153.7(5) 2_565 1_556
O5 Cu6B La1 45.0(4) . 1_556
O13B Cu6B La1 54.46(14) 1_556 1_556
O5 Cu6B La1 45.0(4) 2_565 2_566
O5 Cu6B La1 153.7(5) . 2_566
O13B Cu6B La1 54.46(14) 1_556 2_566
La1 Cu6B La1 108.9(3) 1_556 2_566
O5 Cu6B La2 135.1(5) 2_565 .
O5 Cu6B La2 37.7(4) . .
O13B Cu6B La2 113.1(7) 1_556 .
La1 Cu6B La2 66.95(6) 1_556 .
La1 Cu6B La2 147.8(3) 2_566 .
O5 Cu6B La2 37.7(4) 2_565 2_565
O5 Cu6B La2 135.1(5) . 2_565
O13B Cu6B La2 113.1(6) 1_556 2_565
La1 Cu6B La2 147.8(3) 1_556 2_565
La1 Cu6B La2 66.95(6) 2_566 2_565
La2 Cu6B La2 99.0(2) . 2_565
Cu6B O13B Cu5B 123.9(18) 1_554 .
Cu6B O13B Cu4B 120.9(18) 1_554 .
Cu5B O13B Cu4B 115.2(16) . .
Cu6B O13B La1 90.2(7) 1_554 .
Cu5B O13B La1 89.9(8) . .
Cu4B O13B La1 89.9(7) . .
Cu6B O13B La1 90.2(7) 1_554 2_565
Cu5B O13B La1 89.9(8) . 2_565
Cu4B O13B La1 89.8(7) . 2_565
La1 O13B La1 179.5(15) . 2_565
Mo2B O14B La2 98.2(7) . .
Mo2B O14B La2 98.2(7) . 2_565
La2 O14B La2 163.5(13) . 2_565
Mo2B O15B La3 100.0(5) . .
Mo2B O15B La3 100.0(5) . 2_565
La3 O15B La3 159.8(10) . 2_565
Mo2B O16B La4 100.3(5) . 2_565
Mo2B O16B La4 100.3(5) . .
La4 O16B La4 159.5(10) 2_565 .
O2 La1 O7 75.0(4) 1_554 .
O2 La1 O5 74.6(4) 1_554 1_554
O7 La1 O5 109.3(4) . 1_554
O2 La1 O3 106.6(4) 1_554 1_455
O7 La1 O3 177.4(5) . 1_455
O5 La1 O3 73.2(4) 1_554 1_455
O2 La1 O1 108.3(4) 1_554 .
O7 La1 O1 70.5(4) . .
O5 La1 O1 176.8(4) 1_554 .
O3 La1 O1 106.9(4) 1_455 .
O2 La1 O8 179.0(3) 1_554 .
O7 La1 O8 105.5(4) . .
O5 La1 O8 106.0(4) 1_554 .
O3 La1 O8 72.8(4) 1_455 .
O1 La1 O8 71.2(4) . .
O2 La1 O13B 112.9(8) 1_554 .
O7 La1 O13B 69.0(8) . .
O5 La1 O13B 67.3(7) 1_554 .
O3 La1 O13B 111.8(8) 1_455 .
O1 La1 O13B 110.0(7) . .
O8 La1 O13B 68.1(8) . .
O2 La1 O14A 110.3(8) 1_554 .
O7 La1 O14A 61.4(8) . .
O5 La1 O14A 72.6(8) 1_554 .
O3 La1 O14A 119.3(8) 1_455 .
O1 La1 O14A 104.9(8) . .
O8 La1 O14A 70.7(7) . .
O13B La1 O14A 7.7(9) . .
O2 La1 O12 72.9(3) 1_554 .
O7 La1 O12 105.2(4) . .
O5 La1 O12 123.4(4) 1_554 .
O3 La1 O12 73.6(4) 1_455 .
O1 La1 O12 59.3(3) . .
O8 La1 O12 106.1(4) . .
O13B La1 O12 169.3(8) . .
O14A La1 O12 163.3(8) . .
O2 La1 Cu6B 92.3(3) 1_554 1_554
O7 La1 Cu6B 89.1(3) . 1_554
O5 La1 Cu6B 32.0(2) 1_554 1_554
O3 La1 Cu6B 92.8(3) 1_455 1_554
O1 La1 Cu6B 145.3(3) . 1_554
O8 La1 Cu6B 88.6(2) . 1_554
O13B La1 Cu6B 35.3(7) . 1_554
O14A La1 Cu6B 40.7(8) . 1_554
O12 La1 Cu6B 155.4(4) . 1_554
O2 La1 Cu5B 149.2(3) 1_554 .
O7 La1 Cu5B 86.9(3) . .
O5 La1 Cu5B 88.7(3) 1_554 .
O3 La1 Cu5B 92.4(3) 1_455 .
O1 La1 Cu5B 88.1(3) . .
O8 La1 Cu5B 31.8(2) . .
O13B La1 Cu5B 36.4(7) . .
O14A La1 Cu5B 39.1(7) . .
O12 La1 Cu5B 136.9(4) . .
Cu6B La1 Cu5B 62.23(17) 1_554 .
O2 La1 Cu4B 93.2(3) 1_554 .
O7 La1 Cu4B 32.2(2) . .
O5 La1 Cu4B 89.4(3) 1_554 .
O3 La1 Cu4B 148.5(3) 1_455 .
O1 La1 Cu4B 89.0(3) . .
O8 La1 Cu4B 87.6(3) . .
O13B La1 Cu4B 36.8(7) . .
O14A La1 Cu4B 29.2(7) . .
O12 La1 Cu4B 136.9(4) . .
Cu6B La1 Cu4B 61.56(16) 1_554 .
Cu5B La1 Cu4B 60.40(17) . .
O2 La2 O5 75.0(4) . .
O2 La2 O4 107.7(4) . 1_455
O5 La2 O4 73.7(4) . 1_455
O2 La2 O6 74.0(4) . .
O5 La2 O6 108.9(4) . .
O4 La2 O6 177.3(5) 1_455 .
O2 La2 O1 107.5(4) . .
O5 La2 O1 176.8(3) . .
O4 La2 O1 107.0(4) 1_455 .
O6 La2 O1 70.4(4) . .
O2 La2 O8 178.7(4) . .
O5 La2 O8 106.2(4) . .
O4 La2 O8 72.6(4) 1_455 .
O6 La2 O8 105.6(4) . .
O1 La2 O8 71.2(4) . .
O2 La2 O13A 112.3(11) . .
O5 La2 O13A 67.6(10) . .
O4 La2 O13A 112.7(11) 1_455 .
O6 La2 O13A 68.1(10) . .
O1 La2 O13A 109.4(10) . .
O8 La2 O13A 68.6(11) . .
O2 La2 O14B 109.9(7) . .
O5 La2 O14B 72.7(7) . .
O4 La2 O14B 119.7(7) 1_455 .
O6 La2 O14B 61.0(7) . .
O1 La2 O14B 104.4(7) . .
O8 La2 O14B 70.9(7) . .
O13A La2 O14B 7.3(11) . .
O2 La2 O11 72.2(4) . .
O5 La2 O11 123.8(4) . .
O4 La2 O11 74.5(4) 1_455 .
O6 La2 O11 104.2(4) . .
O1 La2 O11 59.2(3) . .
O8 La2 O11 106.7(4) . .
O13A La2 O11 168.5(10) . .
O14B La2 O11 162.3(8) . .
O2 La2 Cu5A 92.7(4) . .
O5 La2 Cu5A 31.6(3) . .
O4 La2 Cu5A 92.6(3) 1_455 .
O6 La2 Cu5A 89.4(3) . .
O1 La2 Cu5A 145.3(3) . .
O8 La2 Cu5A 88.5(3) . .
O13A La2 Cu5A 35.9(10) . .
O14B La2 Cu5A 41.2(7) . .
O11 La2 Cu5A 155.4(4) . .
O2 La2 Cu6A 149.3(3) . .
O5 La2 Cu6A 89.7(3) . .
O4 La2 Cu6A 92.8(3) 1_455 .
O6 La2 Cu6A 86.5(3) . .
O1 La2 Cu6A 87.1(3) . .
O8 La2 Cu6A 31.4(2) . .
O13A La2 Cu6A 37.2(11) . .
O14B La2 Cu6A 39.5(7) . .
O11 La2 Cu6A 136.8(4) . .
Cu5A La2 Cu6A 63.1(2) . .
O2 La2 Cu4A 92.1(3) . .
O5 La2 Cu4A 88.9(3) . .
O4 La2 Cu4A 148.7(3) 1_455 .
O6 La2 Cu4A 32.1(2) . .
O1 La2 Cu4A 89.0(3) . .
O8 La2 Cu4A 88.1(3) . .
O13A La2 Cu4A 36.0(10) . .
O14B La2 Cu4A 28.9(7) . .
O11 La2 Cu4A 135.9(4) . .
Cu5A La2 Cu4A 61.7(2) . .
Cu6A La2 Cu4A 60.6(2) . .
O8 La3 O4 76.0(4) 1_655 .
O8 La3 O3 76.5(4) 1_655 .
O4 La3 O3 110.1(4) . .
O8 La3 O7 109.6(4) 1_655 .
O4 La3 O7 174.2(5) . .
O3 La3 O7 72.9(4) . .
O8 La3 O6 109.2(4) 1_655 .
O4 La3 O6 72.2(4) . .
O3 La3 O6 174.3(4) . .
O7 La3 O6 104.3(4) . .
O8 La3 O1 176.6(3) 1_655 .
O4 La3 O1 105.4(4) . .
O3 La3 O1 105.6(4) . .
O7 La3 O1 68.8(4) . .
O6 La3 O1 68.8(4) . .
O8 La3 O15B 73.2(5) 1_655 .
O4 La3 O15B 107.9(6) . .
O3 La3 O15B 122.8(6) . .
O7 La3 O15B 73.4(5) . .
O6 La3 O15B 60.0(5) . .
O1 La3 O15B 103.5(5) . .
O8 La3 O16A 74.5(7) 1_655 .
O4 La3 O16A 122.8(8) . .
O3 La3 O16A 109.1(7) . .
O7 La3 O16A 59.2(7) . .
O6 La3 O16A 72.9(7) . .
O1 La3 O16A 102.2(7) . .
O15B La3 O16A 15.8(7) . .
O8 La3 O10 125.1(4) 1_655 .
O4 La3 O10 73.4(4) . .
O3 La3 O10 72.8(4) . .
O7 La3 O10 103.4(4) . .
O6 La3 O10 103.3(4) . .
O1 La3 O10 58.3(3) . .
O15B La3 O10 160.3(6) . .
O16A La3 O10 159.1(8) . .
O8 La3 Mo2A 90.7(3) 1_655 .
O4 La3 Mo2A 152.3(3) . .
O3 La3 Mo2A 89.7(3) . .
O7 La3 Mo2A 29.8(2) . .
O6 La3 Mo2A 90.0(3) . .
O1 La3 Mo2A 86.7(3) . .
O15B La3 Mo2A 44.4(5) . .
O16A La3 Mo2A 29.6(7) . .
O10 La3 Mo2A 132.7(4) . .
O8 La3 Mo2B 90.7(3) 1_655 .
O4 La3 Mo2B 89.4(4) . .
O3 La3 Mo2B 152.8(3) . .
O7 La3 Mo2B 89.5(3) . .
O6 La3 Mo2B 29.9(2) . .
O1 La3 Mo2B 86.3(3) . .
O15B La3 Mo2B 30.1(5) . .
O16A La3 Mo2B 43.8(7) . .
O10 La3 Mo2B 132.7(4) . .
Mo2A La3 Mo2B 66.23(19) . .
O8 La3 Cu5B 25.9(2) 1_655 1_655
O4 La3 Cu5B 93.5(3) . 1_655
O3 La3 Cu5B 87.8(3) . 1_655
O7 La3 Cu5B 91.5(3) . 1_655
O6 La3 Cu5B 97.3(3) . 1_655
O1 La3 Cu5B 150.8(2) . 1_655
O15B La3 Cu5B 48.7(4) . 1_655
O16A La3 Cu5B 48.6(6) . 1_655
O10 La3 Cu5B 150.5(3) . 1_655
Mo2A La3 Cu5B 67.27(15) . 1_655
Mo2B La3 Cu5B 71.70(14) . 1_655
O5 La4 O3 74.3(4) 1_655 1_556
O5 La4 O4 73.9(4) 1_655 .
O3 La4 O4 108.2(4) 1_556 .
O5 La4 O6 107.0(4) 1_655 .
O3 La4 O6 178.7(4) 1_556 .
O4 La4 O6 72.0(4) . .
O5 La4 O7 107.4(4) 1_655 1_556
O3 La4 O7 72.8(4) 1_556 1_556
O4 La4 O7 178.7(5) . 1_556
O6 La4 O7 107.1(4) . 1_556
O5 La4 O2 178.5(4) 1_655 .
O3 La4 O2 107.0(4) 1_556 .
O4 La4 O2 106.3(4) . .
O6 La4 O2 71.7(4) . .
O7 La4 O2 72.5(4) 1_556 .
O5 La4 O9 111.7(4) 1_655 .
O3 La4 O9 68.0(4) 1_556 .
O4 La4 O9 67.3(4) . .
O6 La4 O9 111.0(4) . .
O7 La4 O9 112.5(4) 1_556 .
O2 La4 O9 69.6(4) . .
O5 La4 O15A 70.3(6) 1_655 .
O3 La4 O15A 106.4(7) 1_556 .
O4 La4 O15A 119.9(7) . .
O6 La4 O15A 74.5(6) . .
O7 La4 O15A 60.4(6) 1_556 .
O2 La4 O15A 108.4(6) . .
O9 La4 O15A 172.6(7) . .
O5 La4 O16B 71.9(5) 1_655 .
O3 La4 O16B 122.3(6) 1_556 .
O4 La4 O16B 105.4(6) . .
O6 La4 O16B 58.8(5) . .
O7 La4 O16B 74.6(5) 1_556 .
O2 La4 O16B 106.7(5) . .
O9 La4 O16B 169.5(7) . .
O15A La4 O16B 17.2(7) . .
O5 La4 Cu1 148.4(3) 1_655 .
O3 La4 Cu1 87.7(3) 1_556 .
O4 La4 Cu1 87.9(3) . .
O6 La4 Cu1 91.0(3) . .
O7 La4 Cu1 91.2(3) 1_556 .
O2 La4 Cu1 33.0(2) . .
O9 La4 Cu1 36.7(3) . .
O15A La4 Cu1 140.9(6) . .
O16B La4 Cu1 139.1(5) . .
O5 La4 Cu2 93.1(3) 1_655 1_556
O3 La4 Cu2 32.3(2) 1_556 1_556
O4 La4 Cu2 89.1(3) . 1_556
O6 La4 Cu2 146.7(3) . 1_556
O7 La4 Cu2 91.3(3) 1_556 1_556
O2 La4 Cu2 88.5(2) . 1_556
O9 La4 Cu2 35.8(3) . 1_556
O15A La4 Cu2 138.4(6) . 1_556
O16B La4 Cu2 154.5(5) . 1_556
Cu1 La4 Cu2 60.40(8) . 1_556
O5 La4 Cu3 93.0(3) 1_655 .
O3 La4 Cu3 88.7(3) 1_556 .
O4 La4 Cu3 32.8(2) . .
O6 La4 Cu3 90.8(3) . .
O7 La4 Cu3 146.9(3) 1_556 .
O2 La4 Cu3 87.8(3) . .
O9 La4 Cu3 34.5(3) . .
O15A La4 Cu3 152.6(6) . .
O16B La4 Cu3 137.7(6) . .
Cu1 La4 Cu3 60.19(8) . .
Cu2 La4 Cu3 61.15(6) 1_556 .
O10 Mo1 O11 119.6(6) . .
O10 Mo1 O12 119.2(6) . .
O11 Mo1 O12 121.1(6) . .
O10 Mo1 O1 90.3(3) . .
O11 Mo1 O1 89.9(4) . .
O12 Mo1 O1 89.8(4) . .
O10 Mo1 O1 90.3(4) . 2_575
O11 Mo1 O1 89.9(4) . 2_575
O12 Mo1 O1 89.8(4) . 2_575
O1 Mo1 O1 179.4(7) . 2_575
O10 Mo1 La2 109.3(3) . 2_575
O11 Mo1 La2 49.51(9) . 2_575
O12 Mo1 La2 109.0(3) . 2_575
O1 Mo1 La2 139.4(4) . 2_575
O1 Mo1 La2 40.4(4) 2_575 2_575
O10 Mo1 La2 109.3(3) . .
O11 Mo1 La2 49.51(9) . .
O12 Mo1 La2 109.0(3) . .
O1 Mo1 La2 40.4(4) . .
O1 Mo1 La2 139.4(4) 2_575 .
La2 Mo1 La2 99.00(18) 2_575 .
O10 Mo1 La1 108.4(3) . 2_575
O11 Mo1 La1 109.6(3) . 2_575
O12 Mo1 La1 49.60(9) . 2_575
O1 Mo1 La1 139.4(4) . 2_575
O1 Mo1 La1 40.2(4) 2_575 2_575
La2 Mo1 La1 68.45(5) 2_575 2_575
La2 Mo1 La1 142.3(2) . 2_575
O10 Mo1 La1 108.4(3) . .
O11 Mo1 La1 109.6(3) . .
O12 Mo1 La1 49.60(9) . .
O1 Mo1 La1 40.2(4) . .
O1 Mo1 La1 139.4(4) 2_575 .
La2 Mo1 La1 142.3(2) 2_575 .
La2 Mo1 La1 68.45(5) . .
La1 Mo1 La1 99.19(18) 2_575 .
O10 Mo1 La3 49.25(8) . 2_575
O11 Mo1 La3 108.6(3) . 2_575
O12 Mo1 La3 108.8(3) . 2_575
O1 Mo1 La3 139.5(4) . 2_575
O1 Mo1 La3 41.0(4) 2_575 2_575
La2 Mo1 La3 68.77(6) 2_575 2_575
La2 Mo1 La3 142.2(2) . 2_575
La1 Mo1 La3 68.37(6) 2_575 2_575
La1 Mo1 La3 141.7(2) . 2_575
O10 Mo1 La3 49.25(8) . .
O11 Mo1 La3 108.6(3) . .
O12 Mo1 La3 108.8(3) . .
O1 Mo1 La3 41.0(4) . .
O1 Mo1 La3 139.5(4) 2_575 .
La2 Mo1 La3 142.2(2) 2_575 .
La2 Mo1 La3 68.77(6) . .
La1 Mo1 La3 141.7(2) 2_575 .
La1 Mo1 La3 68.37(6) . .
La3 Mo1 La3 98.50(16) 2_575 .
O2 Cu1 O2 154.1(7) . 2_575
O2 Cu1 O9 102.9(4) . .
O2 Cu1 O9 102.9(4) 2_575 .
O2 Cu1 La4 48.3(4) . .
O2 Cu1 La4 157.6(4) 2_575 .
O9 Cu1 La4 54.68(10) . .
O2 Cu1 La4 157.6(4) . 2_575
O2 Cu1 La4 48.3(4) 2_575 2_575
O9 Cu1 La4 54.68(10) . 2_575
La4 Cu1 La4 109.3(2) . 2_575
O3 Cu2 O3 161.9(7) 2_575 .
O3 Cu2 O9 99.0(4) 2_575 1_554
O3 Cu2 O9 99.0(4) . 1_554
O3 Cu2 La4 153.3(4) 2_575 1_554
O3 Cu2 La4 44.8(4) . 1_554
O9 Cu2 La4 54.31(11) 1_554 1_554
O3 Cu2 La4 44.8(4) 2_575 2_574
O3 Cu2 La4 153.3(4) . 2_574
O9 Cu2 La4 54.31(11) 1_554 2_574
La4 Cu2 La4 108.6(2) 1_554 2_574
O4 Cu3 O4 160.6(9) 2_575 .
O4 Cu3 O9 99.7(4) 2_575 .
O4 Cu3 O9 99.7(4) . .
O4 Cu3 La4 45.5(4) 2_575 2_575
O4 Cu3 La4 153.9(5) . 2_575
O9 Cu3 La4 54.19(11) . 2_575
O4 Cu3 La4 153.9(5) 2_575 .
O4 Cu3 La4 45.5(4) . .
O9 Cu3 La4 54.19(11) . .
La4 Cu3 La4 108.4(2) 2_575 .
Mo1 O1 La1 109.9(5) . .
Mo1 O1 La2 109.8(6) . .
La1 O1 La2 109.7(4) . .
Mo1 O1 La3 109.4(5) . .
La1 O1 La3 108.7(5) . .
La2 O1 La3 109.3(5) . .
Cu1 O2 La2 119.4(5) . .
Cu1 O2 La1 118.5(6) . 1_556
La2 O2 La1 105.9(4) . 1_556
Cu1 O2 La4 98.7(5) . .
La2 O2 La4 106.9(5) . .
La1 O2 La4 105.7(4) 1_556 .
Cu2 O3 La3 117.8(6) . .
Cu2 O3 La4 103.0(5) . 1_554
La3 O3 La4 108.8(4) . 1_554
Cu2 O3 La1 115.8(5) . 1_655
La3 O3 La1 105.0(4) . 1_655
La4 O3 La1 105.8(5) 1_554 1_655
Cu3 O4 La3 117.9(5) . .
Cu3 O4 La4 101.7(6) . .
La3 O4 La4 109.5(5) . .
Cu3 O4 La2 115.7(5) . 1_655
La3 O4 La2 105.7(5) . 1_655
La4 O4 La2 105.5(5) . 1_655
Cu5A O5 Cu6B 13.5(3) . .
Cu5A O5 La4 118.8(5) . 1_455
Cu6B O5 La4 119.5(5) . 1_455
Cu5A O5 La2 104.1(6) . .
Cu6B O5 La2 114.9(6) . .
La4 O5 La2 106.8(4) 1_455 .
Cu5A O5 La1 114.8(6) . 1_556
Cu6B O5 La1 103.0(5) . 1_556
La4 O5 La1 106.7(5) 1_455 1_556
La2 O5 La1 104.4(4) . 1_556
Mo2B O6 Cu4A 8.3(4) . .
Mo2B O6 La2 112.2(5) . .
Cu4A O6 La2 104.2(5) . .
Mo2B O6 La4 111.0(5) . .
Cu4A O6 La4 113.2(6) . .
La2 O6 La4 107.3(4) . .
Mo2B O6 La3 108.5(5) . .
Cu4A O6 La3 114.4(6) . .
La2 O6 La3 111.5(4) . .
La4 O6 La3 106.2(4) . .
Mo2A O7 Cu4B 9.1(4) . .
Mo2A O7 La1 113.1(6) . .
Cu4B O7 La1 104.0(5) . .
Mo2A O7 La4 110.5(6) . 1_554
Cu4B O7 La4 114.1(6) . 1_554
La1 O7 La4 106.8(4) . 1_554
Mo2A O7 La3 108.9(5) . .
Cu4B O7 La3 114.6(5) . .
La1 O7 La3 111.9(5) . .
La4 O7 La3 105.3(4) 1_554 .
Cu6A O8 Cu5B 13.3(3) . .
Cu6A O8 La3 121.2(5) . 1_455
Cu5B O8 La3 119.9(5) . 1_455
Cu6A O8 La2 103.0(6) . .
Cu5B O8 La2 114.9(5) . .
La3 O8 La2 105.6(4) 1_455 .
Cu6A O8 La1 112.7(6) . .
Cu5B O8 La1 102.0(5) . .
La3 O8 La1 105.7(4) 1_455 .
La2 O8 La1 107.8(4) . .
Cu3 O9 Cu2 124.2(8) . 1_556
Cu3 O9 Cu1 119.0(7) . .
Cu2 O9 Cu1 116.8(7) 1_556 .
Cu3 O9 La4 91.3(3) . 2_575
Cu2 O9 La4 89.9(3) 1_556 2_575
Cu1 O9 La4 88.7(3) . 2_575
Cu3 O9 La4 91.3(3) . .
Cu2 O9 La4 89.9(3) 1_556 .
Cu1 O9 La4 88.7(3) . .
La4 O9 La4 176.9(7) 2_575 .
Mo1 O10 La3 102.0(3) . 2_575
Mo1 O10 La3 102.0(3) . .
La3 O10 La3 156.0(6) 2_575 .
Mo1 O11 La2 101.1(3) . 2_575
Mo1 O11 La2 101.1(3) . .
La2 O11 La2 157.7(6) 2_575 .
Mo1 O12 La1 100.9(3) . 2_575
Mo1 O12 La1 100.9(3) . .
La1 O12 La1 158.2(5) 2_575 .

loop_
_geom_bond_atom_site_label_1
_geom_bond_atom_site_label_2
_geom_bond_distance
_geom_bond_site_symmetry_2
Mo2A O16A 1.78(3) .
Mo2A O7 1.866(8) .
Mo2A O7 1.866(8) 2_565
Mo2A O15A 1.88(3) 1_554
Mo2A O14A 1.98(4) .
Mo2A La3 3.555(8) 2_565
Mo2A La3 3.555(8) .
Mo2A La4 3.588(9) 2_564
Mo2A La4 3.588(9) 1_554
Mo2A La1 3.605(8) .
Mo2A La1 3.605(8) 2_565
Cu4A O6 1.888(8) 2_565
Cu4A O6 1.888(8) .
Cu4A O13A 2.03(5) .
Cu4A La2 3.445(8) .
Cu4A La2 3.445(8) 2_565
Cu5A O5 1.830(8) 2_565
Cu5A O5 1.830(8) .
Cu5A O13A 1.99(5) .
Cu5A La2 3.384(7) .
Cu5A La2 3.384(7) 2_565
Cu5A La1 3.618(9) 1_556
Cu5A La1 3.618(8) 2_566
Cu6A O8 1.831(8) 2_565
Cu6A O8 1.831(8) .
Cu6A O13A 2.07(5) .
Cu6A La2 3.420(8) .
Cu6A La2 3.420(8) 2_565
Cu6A La1 3.635(8) .
Cu6A La1 3.635(8) 2_565
O13A La2 2.7495(12) .
O13A La2 2.7496(12) 2_565
O14A La1 2.769(5) .
O14A La1 2.769(5) 2_565
O15A Mo2A 1.88(3) 1_556
O15A La4 2.790(4) .
O15A La4 2.790(4) 2_565
O16A La3 2.775(6) .
O16A La3 2.775(6) 2_565
Mo2B O16B 1.81(2) .
Mo2B O15B 1.82(2) .
Mo2B O6 1.876(8) 2_565
Mo2B O6 1.876(8) .
Mo2B O14B 1.95(3) .
Mo2B La3 3.568(7) .
Mo2B La3 3.568(7) 2_565
Mo2B La4 3.597(7) 2_565
Mo2B La4 3.597(7) .
Mo2B La2 3.611(6) .
Mo2B La2 3.611(7) 2_565
Cu4B O7 1.879(8) .
Cu4B O7 1.879(8) 2_565
Cu4B O13B 2.05(4) .
Cu4B La1 3.420(6) .
Cu4B La1 3.420(6) 2_565
Cu5B O8 1.832(8) 2_565
Cu5B O8 1.832(8) .
Cu5B O13B 2.02(4) .
Cu5B La1 3.405(6) .
Cu5B La1 3.405(6) 2_565
Cu5B La3 3.638(6) 2_465
Cu5B La3 3.638(6) 1_455
Cu6B O5 1.835(8) 2_565
Cu6B O5 1.835(8) .
Cu6B O13B 1.95(3) 1_556
Cu6B La1 3.373(6) 1_556
Cu6B La1 3.373(6) 2_566
Cu6B La2 3.614(7) .
Cu6B La2 3.614(7) 2_565
O13B Cu6B 1.95(3) 1_554
O13B La1 2.7449(8) .
O13B La1 2.7449(8) 2_565
O14B La2 2.778(5) .
O14B La2 2.778(5) 2_565
O15B La3 2.770(4) .
O15B La3 2.770(4) 2_565
O16B La4 2.804(4) 2_565
O16B La4 2.804(4) .
La1 O2 2.425(14) 1_554
La1 O7 2.437(12) .
La1 O5 2.447(12) 1_554
La1 O3 2.475(12) 1_455
La1 O1 2.478(13) .
La1 O8 2.513(13) .
La1 O12 2.796(3) .
La1 Cu6B 3.373(6) 1_554
La2 O2 2.409(13) .
La2 O5 2.436(13) .
La2 O4 2.455(13) 1_455
La2 O6 2.456(12) .
La2 O1 2.482(15) .
La2 O8 2.506(12) .
La2 O11 2.794(3) .
La3 O8 2.360(11) 1_655
La3 O4 2.409(14) .
La3 O3 2.422(14) .
La3 O7 2.481(12) .
La3 O6 2.499(13) .
La3 O1 2.539(13) .
La3 O10 2.825(3) .
La3 Cu5B 3.638(6) 1_655
La4 O5 2.430(11) 1_655
La4 O3 2.430(13) 1_556
La4 O4 2.454(15) .
La4 O6 2.470(12) .
La4 O7 2.481(13) 1_556
La4 O2 2.528(12) .
La4 O9 2.7320(9) .
La4 Cu1 3.347(4) .
La4 Cu2 3.364(5) 1_556
La4 Cu3 3.368(5) .
Mo1 O10 1.793(13) .
Mo1 O11 1.803(13) .
Mo1 O12 1.807(12) .
Mo1 O1 1.907(8) .
Mo1 O1 1.907(8) 2_575
Mo1 La2 3.605(5) 2_575
Mo1 La1 3.605(5) 2_575
Mo1 La3 3.647(4) 2_575
Cu1 O2 1.844(8) .
Cu1 O2 1.844(8) 2_575
Cu1 O9 1.999(16) .
Cu1 La4 3.347(4) 2_575
Cu2 O3 1.844(9) 2_575
Cu2 O3 1.844(9) .
Cu2 O9 1.966(15) 1_554
Cu2 La4 3.364(5) 1_554
Cu2 La4 3.364(5) 2_574
Cu3 O4 1.862(10) 2_575
Cu3 O4 1.862(10) .
Cu3 O9 1.909(15) .
Cu3 La4 3.368(5) 2_575
O2 La1 2.425(14) 1_556
O3 La4 2.430(13) 1_554
O3 La1 2.475(12) 1_655
O4 La2 2.455(13) 1_655
O5 La4 2.430(11) 1_455
O5 La1 2.447(12) 1_556
O7 La4 2.481(13) 1_554
O8 La3 2.360(11) 1_455
O9 Cu2 1.966(14) 1_556
O9 La4 2.7320(8) 2_575
O10 La3 2.825(3) 2_575
O11 La2 2.794(3) 2_575
O12 La1 2.796(3) 2_575
